data_7705206
loop_
_publ_author_name
'Siewert, Jan-Erik'
'Schumann, Andr\'e'
'Fischer, Malte'
'Schmidt, Christoph'
'Taeufer, Tobias'
'Hering-Junghans, Christian'

_publ_section_title
;
 Terphenyl(bisamino)phosphines: electron-rich ligands for gold-catalysis.
;
_journal_issue 35
_journal_name_full 'Dalton transactions (Cambridge, England : 2003)'
_journal_page_first 12354
_journal_page_last 12364
_journal_paper_doi 10.1039/d0dt02435j
_journal_volume 49
_journal_year 2020
_chemical_formula_sum 'C64 H90 Ag2 Cl2 N4 P2'
_chemical_formula_weight 1263.97
_space_group_crystal_system orthorhombic
_space_group_IT_number 61
_space_group_name_Hall '-P 2ac 2ab'
_space_group_name_H-M_alt 'P b c a'
_atom_sites_solution_hydrogens geom
_audit_creation_method SHELXL-2014/7
_audit_update_record
;
2020-07-07 deposited with the CCDC.	2020-08-18 downloaded from the CCDC.
;
_cell_angle_alpha 90
_cell_angle_beta 90
_cell_angle_gamma 90
_cell_formula_units_Z 4
_cell_length_a 16.419(3)
_cell_length_b 15.663(3)
_cell_length_c 24.142(5)
_cell_measurement_reflns_used 5498
_cell_measurement_temperature 150(2)
_cell_measurement_theta_max 28.94
_cell_measurement_theta_min 1.66
_cell_volume 6209(2)
_computing_cell_refinement 'SAINT (Bruker, 2013)'
_computing_data_collection 'APEX2 (Bruker, 2014)'
_computing_data_reduction SAINT
_computing_molecular_graphics 'ORTEP-3v2.01 (Farrugia, 1997)'
_computing_publication_material 'SHELXL-2014/7 (Sheldrick, 2014)'
_computing_structure_refinement 'SHELXL-2014/7 (Sheldrick, 2014)'
_computing_structure_solution 'SHELXS-97 (Sheldrick, 1997)'
_diffrn_ambient_temperature 150(2)
_diffrn_measured_fraction_theta_full 1.000
_diffrn_measured_fraction_theta_max 1.000
_diffrn_measurement_device_type 'STOE-IPDS II'
_diffrn_measurement_method 'omega scans'
_diffrn_radiation_monochromator graphite
_diffrn_radiation_source 'fine-focus sealed tube'
_diffrn_radiation_type MoK\a
_diffrn_radiation_wavelength 0.71073
_diffrn_reflns_av_R_equivalents 0.0438
_diffrn_reflns_av_unetI/netI 0.0208
_diffrn_reflns_Laue_measured_fraction_full 1.000
_diffrn_reflns_Laue_measured_fraction_max 1.000
_diffrn_reflns_limit_h_max 21
_diffrn_reflns_limit_h_min -21
_diffrn_reflns_limit_k_max 20
_diffrn_reflns_limit_k_min -20
_diffrn_reflns_limit_l_max 31
_diffrn_reflns_limit_l_min -31
_diffrn_reflns_number 104968
_diffrn_reflns_point_group_measured_fraction_full 1.000
_diffrn_reflns_point_group_measured_fraction_max 1.000
_diffrn_reflns_theta_full 25.242
_diffrn_reflns_theta_max 28.000
_diffrn_reflns_theta_min 1.687
_exptl_absorpt_coefficient_mu 0.810
_exptl_absorpt_correction_T_max 0.836
_exptl_absorpt_correction_T_min 0.702
_exptl_absorpt_correction_type multi-scan
_exptl_absorpt_process_details 'LANA (Stoe & Cie, 2012)'
_exptl_crystal_colour colourless
_exptl_crystal_density_diffrn 1.352
_exptl_crystal_description block
_exptl_crystal_F_000 2640
_exptl_crystal_size_max 0.470
_exptl_crystal_size_mid 0.400
_exptl_crystal_size_min 0.230
_refine_diff_density_max 0.697
_refine_diff_density_min -0.390
_refine_diff_density_rms 0.071
_refine_ls_extinction_method none
_refine_ls_goodness_of_fit_ref 0.929
_refine_ls_hydrogen_treatment constr
_refine_ls_matrix_type full
_refine_ls_number_parameters 466
_refine_ls_number_reflns 7490
_refine_ls_number_restraints 96
_refine_ls_restrained_S_all 0.926
_refine_ls_R_factor_all 0.0386
_refine_ls_R_factor_gt 0.0291
_refine_ls_shift/su_max 0.002
_refine_ls_shift/su_mean 0.000
_refine_ls_structure_factor_coef Fsqd
_refine_ls_weighting_details 'w=1/[\s^2^(Fo^2^)+(0.0547P)^2^] where P=(Fo^2^+2Fc^2^)/3'
_refine_ls_weighting_scheme calc
_refine_ls_wR_factor_gt 0.0749
_refine_ls_wR_factor_ref 0.0771
_reflns_Friedel_coverage 0.000
_reflns_number_gt 5706
_reflns_number_total 7490
_reflns_threshold_expression 'I > 2\s(I)'
_cod_data_source_file d0dt02435j2.cif
_cod_data_source_block ks1501_TerP_NEt2_2_Ag_Cl_2_cmp6b
_cod_depositor_comments 'Adding full bibliography for 7705201--7705209.cif.'
_cod_database_code 7705206
_shelx_shelxl_version_number 2014/7
_shelx_space_group_comment
;
The symmetry employed for this shelxl refinement is uniquely defined
by the following loop, which should always be used as a source of
symmetry information in preference to the above space-group names.
They are only intended as comments.
;
_shelx_estimated_absorpt_t_min 0.702
_shelx_estimated_absorpt_t_max 0.836

loop_
_space_group_symop_operation_xyz
'x, y, z'
'-x+1/2, -y, z+1/2'
'-x, y+1/2, -z+1/2'
'x+1/2, -y+1/2, -z'
'-x, -y, -z'
'x-1/2, y, -z-1/2'
'x, -y-1/2, z-1/2'
'-x-1/2, y-1/2, z'

loop_
_atom_site_label
_atom_site_type_symbol
_atom_site_fract_x
_atom_site_fract_y
_atom_site_fract_z
_atom_site_U_iso_or_equiv
_atom_site_adp_type
_atom_site_occupancy
_atom_site_site_symmetry_order
_atom_site_calc_flag
_atom_site_refinement_flags_posn
_atom_site_refinement_flags_adp
_atom_site_refinement_flags_occupancy
_atom_site_disorder_assembly
_atom_site_disorder_group
C1 C 0.33400(11) 0.27668(10) 0.36711(7) 0.0328(3) Uani 1 1 d . . . . .
C2 C 0.30865(13) 0.22739(11) 0.41317(8) 0.0417(4) Uani 1 1 d . . . . .
C3 C 0.23499(14) 0.18398(12) 0.41269(9) 0.0505(5) Uani 1 1 d . . . . .
H3 H 0.2191 0.1517 0.4442 0.061 Uiso 1 1 calc R U . . .
C4 C 0.18484(14) 0.18698(12) 0.36741(10) 0.0531(5) Uani 1 1 d . . . . .
H4 H 0.1357 0.1551 0.3667 0.064 Uiso 1 1 calc R U . . .
C5 C 0.20679(12) 0.23678(12) 0.32321(9) 0.0458(4) Uani 1 1 d . . . . .
H5 H 0.1713 0.2399 0.2922 0.055 Uiso 1 1 calc R U . . .
C6 C 0.27967(11) 0.28319(10) 0.32219(8) 0.0352(4) Uani 1 1 d . . . . .
C7A C 0.3534(5) 0.2235(5) 0.4652(3) 0.0477(13) Uani 0.789(19) 1 d D . P A 1
C8A C 0.3466(5) 0.2898(5) 0.5029(3) 0.0485(11) Uani 0.789(19) 1 d D . P A 1
C9A C 0.3907(4) 0.2851(5) 0.5516(3) 0.0603(12) Uani 0.789(19) 1 d D . P A 1
H9A H 0.3884 0.3314 0.5770 0.072 Uiso 0.789(19) 1 calc R U P A 1
C10A C 0.4384(4) 0.2140(4) 0.5644(2) 0.0655(14) Uani 0.789(19) 1 d D . P A 1
C11A C 0.4392(5) 0.1468(4) 0.5289(3) 0.0703(15) Uani 0.789(19) 1 d D . P A 1
H11A H 0.4708 0.0979 0.5377 0.084 Uiso 0.789(19) 1 calc R U P A 1
C12A C 0.3947(6) 0.1480(5) 0.4801(3) 0.0619(18) Uani 0.789(19) 1 d D . P A 1
C13A C 0.2861(4) 0.3616(4) 0.4942(3) 0.0584(12) Uani 0.789(19) 1 d D . P A 1
H13A H 0.2306 0.3390 0.4967 0.088 Uiso 0.789(19) 1 calc R U P A 1
H13B H 0.2945 0.3869 0.4575 0.088 Uiso 0.789(19) 1 calc R U P A 1
H13C H 0.2942 0.4053 0.5228 0.088 Uiso 0.789(19) 1 calc R U P A 1
C14A C 0.4896(5) 0.2109(6) 0.6170(3) 0.091(2) Uani 0.789(19) 1 d D . P A 1
H14A H 0.4831 0.1551 0.6348 0.137 Uiso 0.789(19) 1 calc R U P A 1
H14B H 0.4717 0.2559 0.6424 0.137 Uiso 0.789(19) 1 calc R U P A 1
H14C H 0.5471 0.2197 0.6076 0.137 Uiso 0.789(19) 1 calc R U P A 1
C15A C 0.3907(7) 0.0683(4) 0.4452(3) 0.088(2) Uani 0.789(19) 1 d D . P A 1
H15A H 0.4453 0.0433 0.4421 0.132 Uiso 0.789(19) 1 calc R U P A 1
H15B H 0.3704 0.0827 0.4082 0.132 Uiso 0.789(19) 1 calc R U P A 1
H15C H 0.3539 0.0270 0.4626 0.132 Uiso 0.789(19) 1 calc R U P A 1
C7B C 0.3652(19) 0.2102(16) 0.4667(10) 0.045(5) Uani 0.211(19) 1 d D U P A 2
C8B C 0.409(2) 0.1364(19) 0.4719(12) 0.059(7) Uani 0.211(19) 1 d D U P A 2
C9B C 0.453(2) 0.124(2) 0.5215(11) 0.089(8) Uani 0.211(19) 1 d D U P A 2
H9B H 0.4770 0.0699 0.5290 0.107 Uiso 0.211(19) 1 calc R U P A 2
C10B C 0.462(2) 0.191(2) 0.5593(10) 0.095(8) Uani 0.211(19) 1 d D U P A 2
C11B C 0.417(2) 0.262(2) 0.5546(9) 0.077(7) Uani 0.211(19) 1 d D U P A 2
H11B H 0.4207 0.3047 0.5824 0.092 Uiso 0.211(19) 1 calc R U P A 2
C12B C 0.366(2) 0.2733(18) 0.5095(10) 0.058(6) Uani 0.211(19) 1 d D U P A 2
C13B C 0.402(2) 0.0590(17) 0.4346(15) 0.105(11) Uani 0.211(19) 1 d D U P A 2
H13D H 0.4402 0.0148 0.4474 0.158 Uiso 0.211(19) 1 calc R U P A 2
H13E H 0.3466 0.0367 0.4358 0.158 Uiso 0.211(19) 1 calc R U P A 2
H13F H 0.4160 0.0752 0.3966 0.158 Uiso 0.211(19) 1 calc R U P A 2
C14B C 0.514(3) 0.170(3) 0.6107(10) 0.121(12) Uani 0.211(19) 1 d D U P A 2
H14D H 0.5416 0.1147 0.6054 0.182 Uiso 0.211(19) 1 calc R U P A 2
H14E H 0.5552 0.2146 0.6160 0.182 Uiso 0.211(19) 1 calc R U P A 2
H14F H 0.4792 0.1667 0.6436 0.182 Uiso 0.211(19) 1 calc R U P A 2
C15B C 0.315(2) 0.3499(14) 0.5037(11) 0.070(6) Uani 0.211(19) 1 d D U P A 2
H15D H 0.2836 0.3461 0.4693 0.105 Uiso 0.211(19) 1 calc R U P A 2
H15E H 0.2778 0.3539 0.5352 0.105 Uiso 0.211(19) 1 calc R U P A 2
H15F H 0.3498 0.4008 0.5026 0.105 Uiso 0.211(19) 1 calc R U P A 2
C16 C 0.28730(11) 0.33923(10) 0.27246(8) 0.0341(4) Uani 1 1 d . . . . .
C17 C 0.26713(11) 0.42634(10) 0.27676(8) 0.0360(4) Uani 1 1 d . . . . .
C18 C 0.26587(12) 0.47577(12) 0.22909(9) 0.0447(4) Uani 1 1 d . . . . .
H18 H 0.2544 0.5350 0.2323 0.054 Uiso 1 1 calc R U . . .
C19 C 0.28062(14) 0.44229(13) 0.17748(9) 0.0487(5) Uani 1 1 d . . . . .
C20 C 0.29749(14) 0.35559(13) 0.17378(8) 0.0479(5) Uani 1 1 d . . . . .
H20 H 0.3069 0.3310 0.1384 0.057 Uiso 1 1 calc R U . . .
C21 C 0.30102(12) 0.30373(11) 0.22042(8) 0.0408(4) Uani 1 1 d . . . . .
C22 C 0.24149(12) 0.46449(11) 0.33086(8) 0.0428(4) Uani 1 1 d . . . . .
H22A H 0.2353 0.5264 0.3266 0.064 Uiso 1 1 calc R U . . .
H22B H 0.2830 0.4525 0.3590 0.064 Uiso 1 1 calc R U . . .
H22C H 0.1894 0.4395 0.3424 0.064 Uiso 1 1 calc R U . . .
C23 C 0.27708(19) 0.49652(17) 0.12582(11) 0.0719(7) Uani 1 1 d . . . . .
H23A H 0.2666 0.5561 0.1361 0.108 Uiso 1 1 calc R U . . .
H23B H 0.2332 0.4760 0.1017 0.108 Uiso 1 1 calc R U . . .
H23C H 0.3291 0.4927 0.1061 0.108 Uiso 1 1 calc R U . . .
C24 C 0.31903(17) 0.20977(12) 0.21289(10) 0.0578(6) Uani 1 1 d . . . . .
H24A H 0.2876 0.1766 0.2398 0.087 Uiso 1 1 calc R U . . .
H24B H 0.3773 0.1995 0.2187 0.087 Uiso 1 1 calc R U . . .
H24C H 0.3039 0.1923 0.1753 0.087 Uiso 1 1 calc R U . . .
C25 C 0.47193(13) 0.37486(17) 0.26655(9) 0.0526(5) Uani 1 1 d . . . . .
H25A H 0.4369 0.4071 0.2406 0.063 Uiso 1 1 calc R U . . .
H25B H 0.4594 0.3135 0.2618 0.063 Uiso 1 1 calc R U . . .
C26 C 0.56000(15) 0.38961(19) 0.25073(11) 0.0651(6) Uani 1 1 d . . . . .
H26A H 0.5694 0.4508 0.2454 0.098 Uiso 1 1 calc R U . . .
H26B H 0.5721 0.3591 0.2163 0.098 Uiso 1 1 calc R U . . .
H26C H 0.5955 0.3684 0.2803 0.098 Uiso 1 1 calc R U . . .
C27 C 0.44826(13) 0.49176(12) 0.33442(9) 0.0466(5) Uani 1 1 d . . . . .
H27A H 0.4111 0.5012 0.3661 0.056 Uiso 1 1 calc R U . . .
H27B H 0.4243 0.5210 0.3019 0.056 Uiso 1 1 calc R U . . .
C28 C 0.52968(16) 0.53383(18) 0.34762(13) 0.0718(7) Uani 1 1 d . . . . .
H28A H 0.5570 0.5019 0.3771 0.108 Uiso 1 1 calc R U . . .
H28B H 0.5204 0.5927 0.3598 0.108 Uiso 1 1 calc R U . . .
H28C H 0.5639 0.5340 0.3144 0.108 Uiso 1 1 calc R U . . .
C29A C 0.4846(3) 0.1705(3) 0.3377(3) 0.0511(10) Uani 0.767(15) 1 d . . P B 1
H29A H 0.4292 0.1720 0.3216 0.061 Uiso 0.767(15) 1 calc R U P B 1
H29B H 0.4868 0.1225 0.3643 0.061 Uiso 0.767(15) 1 calc R U P B 1
C30A C 0.5464(3) 0.1546(4) 0.2915(3) 0.0791(18) Uani 0.767(15) 1 d . . P B 1
H30A H 0.5448 0.2020 0.2650 0.119 Uiso 0.767(15) 1 calc R U P B 1
H30B H 0.5329 0.1013 0.2723 0.119 Uiso 0.767(15) 1 calc R U P B 1
H30C H 0.6012 0.1502 0.3074 0.119 Uiso 0.767(15) 1 calc R U P B 1
C29B C 0.4983(10) 0.1901(14) 0.3131(10) 0.063(5) Uani 0.233(15) 1 d . . P B 2
H29C H 0.4416 0.1720 0.3054 0.076 Uiso 0.233(15) 1 calc R U P B 2
H29D H 0.5175 0.2238 0.2809 0.076 Uiso 0.233(15) 1 calc R U P B 2
C30B C 0.5501(11) 0.1134(15) 0.3191(11) 0.087(6) Uani 0.233(15) 1 d . . P B 2
H30D H 0.5588 0.1015 0.3585 0.130 Uiso 0.233(15) 1 calc R U P B 2
H30E H 0.6027 0.1234 0.3011 0.130 Uiso 0.233(15) 1 calc R U P B 2
H30F H 0.5232 0.0644 0.3016 0.130 Uiso 0.233(15) 1 calc R U P B 2
C31A C 0.5875(3) 0.2759(3) 0.3792(2) 0.0574(16) Uani 0.538(8) 1 d . . P B 1
H31A H 0.6235 0.2600 0.3480 0.069 Uiso 0.538(8) 1 calc R U P B 1
H31B H 0.5910 0.3384 0.3849 0.069 Uiso 0.538(8) 1 calc R U P B 1
C32A C 0.6123(4) 0.2295(4) 0.4308(3) 0.082(2) Uani 0.538(8) 1 d . . P B 1
H32A H 0.5728 0.2412 0.4603 0.122 Uiso 0.538(8) 1 calc R U P B 1
H32B H 0.6664 0.2489 0.4424 0.122 Uiso 0.538(8) 1 calc R U P B 1
H32C H 0.6139 0.1680 0.4234 0.122 Uiso 0.538(8) 1 calc R U P B 1
C31B C 0.5609(3) 0.2320(3) 0.4142(2) 0.0474(16) Uani 0.462(8) 1 d . . P B 2
H31C H 0.5397 0.2536 0.4499 0.057 Uiso 0.462(8) 1 calc R U P B 2
H31D H 0.5714 0.1700 0.4178 0.057 Uiso 0.462(8) 1 calc R U P B 2
C32B C 0.6377(4) 0.2785(4) 0.3983(3) 0.0605(18) Uani 0.462(8) 1 d . . P B 2
H32D H 0.6595 0.2542 0.3640 0.091 Uiso 0.462(8) 1 calc R U P B 2
H32E H 0.6780 0.2724 0.4280 0.091 Uiso 0.462(8) 1 calc R U P B 2
H32F H 0.6255 0.3391 0.3927 0.091 Uiso 0.462(8) 1 calc R U P B 2
N1 N 0.45092(9) 0.39949(10) 0.32267(7) 0.0390(3) Uani 1 1 d . . . . .
N2 N 0.49917(12) 0.24927(12) 0.36701(8) 0.0579(5) Uani 1 1 d . . . . .
P002 P 0.43459(3) 0.33085(3) 0.37443(2) 0.03244(10) Uani 1 1 d . . . . .
Cl1 Cl 0.59137(3) 0.44033(3) 0.51265(3) 0.05694(15) Uani 1 1 d . . . . .
Ag1 Ag 0.46616(2) 0.41175(2) 0.45627(2) 0.04160(6) Uani 1 1 d . . . . .

loop_
_atom_site_aniso_label
_atom_site_aniso_U_11
_atom_site_aniso_U_22
_atom_site_aniso_U_33
_atom_site_aniso_U_23
_atom_site_aniso_U_13
_atom_site_aniso_U_12
C1 0.0365(9) 0.0237(7) 0.0383(9) -0.0037(6) 0.0008(7) -0.0013(6)
C2 0.0520(11) 0.0315(8) 0.0415(10) -0.0009(7) 0.0019(8) -0.0045(8)
C3 0.0590(13) 0.0364(9) 0.0562(12) 0.0053(9) 0.0088(10) -0.0123(9)
C4 0.0456(12) 0.0368(10) 0.0769(15) 0.0056(10) 0.0006(11) -0.0129(8)
C5 0.0397(10) 0.0338(9) 0.0637(13) 0.0015(8) -0.0079(9) -0.0043(8)
C6 0.0354(9) 0.0247(7) 0.0457(10) -0.0028(7) -0.0009(7) -0.0008(6)
C7A 0.060(3) 0.041(2) 0.042(2) 0.0096(16) 0.0038(19) -0.0062(18)
C8A 0.058(3) 0.050(3) 0.038(2) 0.0073(19) 0.0063(16) -0.0167(19)
C9A 0.063(3) 0.076(3) 0.043(2) 0.001(2) 0.0049(17) -0.026(2)
C10A 0.063(3) 0.091(4) 0.042(2) 0.020(2) -0.0014(18) -0.024(3)
C11A 0.088(4) 0.069(3) 0.054(2) 0.021(2) -0.007(2) -0.001(2)
C12A 0.085(5) 0.053(3) 0.048(2) 0.009(2) -0.005(2) -0.002(2)
C13A 0.064(3) 0.060(2) 0.051(2) -0.0140(16) 0.015(2) -0.007(2)
C14A 0.077(4) 0.139(6) 0.058(3) 0.014(3) -0.016(2) -0.023(3)
C15A 0.139(6) 0.050(3) 0.075(3) 0.012(3) -0.019(3) 0.033(3)
C7B 0.073(12) 0.033(7) 0.029(7) -0.004(5) -0.022(7) -0.023(6)
C8B 0.062(12) 0.063(10) 0.054(11) -0.002(7) -0.033(11) 0.005(7)
C9B 0.086(14) 0.112(15) 0.070(11) 0.007(9) -0.053(11) -0.015(11)
C10B 0.084(16) 0.142(17) 0.059(10) 0.003(10) -0.039(11) -0.044(12)
C11B 0.11(2) 0.096(15) 0.020(6) -0.003(9) -0.004(10) -0.070(11)
C12B 0.105(18) 0.050(10) 0.020(7) -0.002(7) 0.006(8) -0.039(8)
C13B 0.097(18) 0.079(13) 0.14(2) -0.061(14) -0.050(16) 0.021(11)
C14B 0.13(3) 0.19(3) 0.038(9) 0.028(13) -0.046(13) -0.076(18)
C15B 0.096(16) 0.051(8) 0.063(11) -0.005(7) 0.050(10) -0.040(8)
C16 0.0318(9) 0.0283(8) 0.0422(9) -0.0014(7) -0.0060(7) -0.0017(6)
C17 0.0320(9) 0.0283(8) 0.0477(10) -0.0028(7) -0.0033(7) -0.0005(6)
C18 0.0477(11) 0.0306(8) 0.0557(11) 0.0047(8) -0.0029(9) 0.0031(8)
C19 0.0515(12) 0.0445(10) 0.0501(11) 0.0081(9) -0.0034(9) 0.0034(9)
C20 0.0544(13) 0.0481(11) 0.0413(10) -0.0041(8) -0.0049(9) 0.0018(9)
C21 0.0446(10) 0.0315(8) 0.0462(10) -0.0054(7) -0.0070(8) 0.0013(7)
C22 0.0424(10) 0.0318(8) 0.0544(11) -0.0067(8) 0.0016(9) 0.0027(7)
C23 0.092(2) 0.0649(15) 0.0584(14) 0.0193(12) 0.0000(13) 0.0108(14)
C24 0.0837(17) 0.0341(10) 0.0557(13) -0.0110(9) -0.0051(12) 0.0053(10)
C25 0.0432(12) 0.0770(15) 0.0376(10) -0.0125(10) 0.0078(8) -0.0116(10)
C26 0.0464(12) 0.0984(18) 0.0505(13) -0.0118(13) 0.0141(10) -0.0098(13)
C27 0.0538(12) 0.0409(10) 0.0449(11) 0.0030(8) -0.0012(9) -0.0148(9)
C28 0.0689(17) 0.0697(16) 0.0767(17) -0.0078(13) 0.0061(13) -0.0360(13)
C29A 0.060(2) 0.0362(16) 0.057(3) -0.0082(15) 0.0102(19) 0.0122(14)
C30A 0.082(3) 0.069(3) 0.087(4) -0.030(3) 0.025(2) 0.022(2)
C29B 0.054(8) 0.069(9) 0.065(10) -0.030(8) -0.002(7) 0.007(7)
C30B 0.103(11) 0.068(11) 0.089(13) -0.034(10) -0.007(9) 0.029(8)
C31A 0.036(3) 0.056(3) 0.080(3) -0.013(2) -0.011(2) 0.0156(18)
C32A 0.076(4) 0.070(3) 0.099(4) -0.003(3) -0.045(4) 0.025(3)
C31B 0.043(3) 0.044(2) 0.055(3) 0.008(2) 0.000(2) 0.012(2)
C32B 0.042(4) 0.073(4) 0.066(3) 0.004(3) -0.002(3) 0.009(3)
N1 0.0370(9) 0.0464(9) 0.0338(8) -0.0048(6) 0.0057(6) -0.0088(6)
N2 0.0443(10) 0.0556(10) 0.0738(13) -0.0279(9) -0.0169(9) 0.0199(8)
P002 0.0303(2) 0.0317(2) 0.0353(2) -0.00598(17) -0.00129(18) 0.00167(17)
Cl1 0.0526(3) 0.0474(3) 0.0708(3) -0.0213(2) -0.0294(3) 0.0168(2)
Ag1 0.04501(9) 0.04328(9) 0.03651(8) -0.00815(6) -0.00510(6) -0.00314(6)

loop_
_atom_type_symbol
_atom_type_description
_atom_type_scat_dispersion_real
_atom_type_scat_dispersion_imag
_atom_type_scat_source
C C 0.0033 0.0016 'International Tables Vol C Tables 4.2.6.8 and 6.1.1.4'
H H 0.0000 0.0000 'International Tables Vol C Tables 4.2.6.8 and 6.1.1.4'
N N 0.0061 0.0033 'International Tables Vol C Tables 4.2.6.8 and 6.1.1.4'
P P 0.1023 0.0942 'International Tables Vol C Tables 4.2.6.8 and 6.1.1.4'
Cl Cl 0.1484 0.1585 'International Tables Vol C Tables 4.2.6.8 and 6.1.1.4'
Ag Ag -0.8971 1.1015 'International Tables Vol C Tables 4.2.6.8 and 6.1.1.4'

loop_
_geom_angle_atom_site_label_1
_geom_angle_atom_site_label_2
_geom_angle_atom_site_label_3
_geom_angle
_geom_angle_site_symmetry_1
_geom_angle_site_symmetry_3
_geom_angle_publ_flag
C6 C1 C2 117.27(16) . . ?
C6 C1 P002 126.95(13) . . ?
C2 C1 P002 115.70(14) . . ?
C3 C2 C1 121.12(19) . . ?
C3 C2 C7A 115.2(4) . . ?
C1 C2 C7A 123.5(4) . . ?
C3 C2 C7B 115.3(12) . . ?
C1 C2 C7B 123.4(12) . . ?
C4 C3 C2 120.92(19) . . ?
C4 C3 H3 119.5 . . ?
C2 C3 H3 119.5 . . ?
C3 C4 C5 118.89(19) . . ?
C3 C4 H4 120.6 . . ?
C5 C4 H4 120.6 . . ?
C4 C5 C6 122.3(2) . . ?
C4 C5 H5 118.9 . . ?
C6 C5 H5 118.9 . . ?
C5 C6 C1 119.35(17) . . ?
C5 C6 C16 113.03(16) . . ?
C1 C6 C16 127.52(15) . . ?
C8A C7A C12A 120.0(5) . . ?
C8A C7A C2 119.6(5) . . ?
C12A C7A C2 119.9(5) . . ?
C9A C8A C7A 118.5(5) . . ?
C9A C8A C13A 119.9(5) . . ?
C7A C8A C13A 121.3(5) . . ?
C8A C9A C10A 121.5(5) . . ?
C8A C9A H9A 119.3 . . ?
C10A C9A H9A 119.3 . . ?
C11A C10A C9A 119.1(4) . . ?
C11A C10A C14A 119.7(5) . . ?
C9A C10A C14A 121.2(5) . . ?
C10A C11A C12A 121.3(5) . . ?
C10A C11A H11A 119.3 . . ?
C12A C11A H11A 119.3 . . ?
C11A C12A C7A 118.8(5) . . ?
C11A C12A C15A 119.1(5) . . ?
C7A C12A C15A 122.0(5) . . ?
C8A C13A H13A 109.5 . . ?
C8A C13A H13B 109.5 . . ?
H13A C13A H13B 109.5 . . ?
C8A C13A H13C 109.5 . . ?
H13A C13A H13C 109.5 . . ?
H13B C13A H13C 109.5 . . ?
C10A C14A H14A 109.5 . . ?
C10A C14A H14B 109.5 . . ?
H14A C14A H14B 109.5 . . ?
C10A C14A H14C 109.5 . . ?
H14A C14A H14C 109.5 . . ?
H14B C14A H14C 109.5 . . ?
C12A C15A H15A 109.5 . . ?
C12A C15A H15B 109.5 . . ?
H15A C15A H15B 109.5 . . ?
C12A C15A H15C 109.5 . . ?
H15A C15A H15C 109.5 . . ?
H15B C15A H15C 109.5 . . ?
C8B C7B C12B 120.8(15) . . ?
C8B C7B C2 121.1(13) . . ?
C12B C7B C2 118.1(15) . . ?
C7B C8B C9B 117.7(16) . . ?
C7B C8B C13B 125.9(17) . . ?
C9B C8B C13B 115.4(19) . . ?
C10B C9B C8B 120.3(17) . . ?
C10B C9B H9B 119.9 . . ?
C8B C9B H9B 119.9 . . ?
C11B C10B C9B 120.8(15) . . ?
C11B C10B C14B 123.2(17) . . ?
C9B C10B C14B 115.2(17) . . ?
C10B C11B C12B 120.3(16) . . ?
C10B C11B H11B 119.8 . . ?
C12B C11B H11B 119.8 . . ?
C11B C12B C7B 119.0(15) . . ?
C11B C12B C15B 121.8(16) . . ?
C7B C12B C15B 119.1(15) . . ?
C8B C13B H13D 109.5 . . ?
C8B C13B H13E 109.5 . . ?
H13D C13B H13E 109.5 . . ?
C8B C13B H13F 109.5 . . ?
H13D C13B H13F 109.5 . . ?
H13E C13B H13F 109.5 . . ?
C10B C14B H14D 109.5 . . ?
C10B C14B H14E 109.5 . . ?
H14D C14B H14E 109.5 . . ?
C10B C14B H14F 109.5 . . ?
H14D C14B H14F 109.5 . . ?
H14E C14B H14F 109.5 . . ?
C12B C15B H15D 109.5 . . ?
C12B C15B H15E 109.5 . . ?
H15D C15B H15E 109.5 . . ?
C12B C15B H15F 109.5 . . ?
H15D C15B H15F 109.5 . . ?
H15E C15B H15F 109.5 . . ?
C21 C16 C17 119.46(17) . . ?
C21 C16 C6 120.30(15) . . ?
C17 C16 C6 119.39(16) . . ?
C18 C17 C16 118.89(17) . . ?
C18 C17 C22 119.80(16) . . ?
C16 C17 C22 121.16(16) . . ?
C19 C18 C17 122.48(17) . . ?
C19 C18 H18 118.8 . . ?
C17 C18 H18 118.8 . . ?
C18 C19 C20 117.83(18) . . ?
C18 C19 C23 121.9(2) . . ?
C20 C19 C23 120.3(2) . . ?
C19 C20 C21 121.85(19) . . ?
C19 C20 H20 119.1 . . ?
C21 C20 H20 119.1 . . ?
C20 C21 C16 119.40(17) . . ?
C20 C21 C24 118.66(18) . . ?
C16 C21 C24 121.93(18) . . ?
C17 C22 H22A 109.5 . . ?
C17 C22 H22B 109.5 . . ?
H22A C22 H22B 109.5 . . ?
C17 C22 H22C 109.5 . . ?
H22A C22 H22C 109.5 . . ?
H22B C22 H22C 109.5 . . ?
C19 C23 H23A 109.5 . . ?
C19 C23 H23B 109.5 . . ?
H23A C23 H23B 109.5 . . ?
C19 C23 H23C 109.5 . . ?
H23A C23 H23C 109.5 . . ?
H23B C23 H23C 109.5 . . ?
C21 C24 H24A 109.5 . . ?
C21 C24 H24B 109.5 . . ?
H24A C24 H24B 109.5 . . ?
C21 C24 H24C 109.5 . . ?
H24A C24 H24C 109.5 . . ?
H24B C24 H24C 109.5 . . ?
N1 C25 C26 114.98(18) . . ?
N1 C25 H25A 108.5 . . ?
C26 C25 H25A 108.5 . . ?
N1 C25 H25B 108.5 . . ?
C26 C25 H25B 108.5 . . ?
H25A C25 H25B 107.5 . . ?
C25 C26 H26A 109.5 . . ?
C25 C26 H26B 109.5 . . ?
H26A C26 H26B 109.5 . . ?
C25 C26 H26C 109.5 . . ?
H26A C26 H26C 109.5 . . ?
H26B C26 H26C 109.5 . . ?
N1 C27 C28 116.0(2) . . ?
N1 C27 H27A 108.3 . . ?
C28 C27 H27A 108.3 . . ?
N1 C27 H27B 108.3 . . ?
C28 C27 H27B 108.3 . . ?
H27A C27 H27B 107.4 . . ?
C27 C28 H28A 109.5 . . ?
C27 C28 H28B 109.5 . . ?
H28A C28 H28B 109.5 . . ?
C27 C28 H28C 109.5 . . ?
H28A C28 H28C 109.5 . . ?
H28B C28 H28C 109.5 . . ?
N2 C29A C30A 112.8(4) . . ?
N2 C29A H29A 109.0 . . ?
C30A C29A H29A 109.0 . . ?
N2 C29A H29B 109.0 . . ?
C30A C29A H29B 109.0 . . ?
H29A C29A H29B 107.8 . . ?
C29A C30A H30A 109.5 . . ?
C29A C30A H30B 109.5 . . ?
H30A C30A H30B 109.5 . . ?
C29A C30A H30C 109.5 . . ?
H30A C30A H30C 109.5 . . ?
H30B C30A H30C 109.5 . . ?
C30B C29B N2 112.7(18) . . ?
C30B C29B H29C 109.1 . . ?
N2 C29B H29C 109.1 . . ?
C30B C29B H29D 109.1 . . ?
N2 C29B H29D 109.1 . . ?
H29C C29B H29D 107.8 . . ?
C29B C30B H30D 109.5 . . ?
C29B C30B H30E 109.5 . . ?
H30D C30B H30E 109.5 . . ?
C29B C30B H30F 109.5 . . ?
H30D C30B H30F 109.5 . . ?
H30E C30B H30F 109.5 . . ?
C32A C31A N2 106.5(5) . . ?
C32A C31A H31A 110.4 . . ?
N2 C31A H31A 110.4 . . ?
C32A C31A H31B 110.4 . . ?
N2 C31A H31B 110.4 . . ?
H31A C31A H31B 108.6 . . ?
C31A C32A H32A 109.5 . . ?
C31A C32A H32B 109.5 . . ?
H32A C32A H32B 109.5 . . ?
C31A C32A H32C 109.5 . . ?
H32A C32A H32C 109.5 . . ?
H32B C32A H32C 109.5 . . ?
C32B C31B N2 106.0(4) . . ?
C32B C31B H31C 110.5 . . ?
N2 C31B H31C 110.5 . . ?
C32B C31B H31D 110.5 . . ?
N2 C31B H31D 110.5 . . ?
H31C C31B H31D 108.7 . . ?
C31B C32B H32D 109.5 . . ?
C31B C32B H32E 109.5 . . ?
H32D C32B H32E 109.5 . . ?
C31B C32B H32F 109.5 . . ?
H32D C32B H32F 109.5 . . ?
H32E C32B H32F 109.5 . . ?
C25 N1 C27 116.60(17) . . ?
C25 N1 P002 124.47(15) . . ?
C27 N1 P002 118.86(13) . . ?
C29A N2 C31A 118.8(3) . . ?
C31B N2 C29B 120.2(7) . . ?
C29A N2 P002 127.0(2) . . ?
C31A N2 P002 111.77(19) . . ?
C31B N2 P002 118.1(2) . . ?
C29B N2 P002 121.7(7) . . ?
N2 P002 N1 108.08(10) . . ?
N2 P002 C1 101.77(9) . . ?
N1 P002 C1 111.35(8) . . ?
N2 P002 Ag1 110.77(7) . . ?
N1 P002 Ag1 103.95(6) . . ?
C1 P002 Ag1 120.57(6) . . ?
Ag1 Cl1 Ag1 91.017(18) . 5_666 ?
P002 Ag1 Cl1 135.850(19) . . ?
P002 Ag1 Cl1 128.730(18) . 5_666 ?
Cl1 Ag1 Cl1 88.982(18) . 5_666 ?

loop_
_geom_bond_atom_site_label_1
_geom_bond_atom_site_label_2
_geom_bond_distance
_geom_bond_site_symmetry_2
_geom_bond_publ_flag
C1 C6 1.408(2) . ?
C1 C2 1.416(3) . ?
C1 P002 1.8652(18) . ?
C2 C3 1.388(3) . ?
C2 C7A 1.457(7) . ?
C2 C7B 1.61(2) . ?
C3 C4 1.369(3) . ?
C3 H3 0.9500 . ?
C4 C5 1.370(3) . ?
C4 H4 0.9500 . ?
C5 C6 1.400(3) . ?
C5 H5 0.9500 . ?
C6 C16 1.493(2) . ?
C7A C8A 1.385(7) . ?
C7A C12A 1.409(7) . ?
C8A C9A 1.383(6) . ?
C8A C13A 1.515(6) . ?
C9A C10A 1.397(7) . ?
C9A H9A 0.9500 . ?
C10A C11A 1.356(7) . ?
C10A C14A 1.525(6) . ?
C11A C12A 1.386(7) . ?
C11A H11A 0.9500 . ?
C12A C15A 1.509(7) . ?
C13A H13A 0.9800 . ?
C13A H13B 0.9800 . ?
C13A H13C 0.9800 . ?
C14A H14A 0.9800 . ?
C14A H14B 0.9800 . ?
C14A H14C 0.9800 . ?
C15A H15A 0.9800 . ?
C15A H15B 0.9800 . ?
C15A H15C 0.9800 . ?
C7B C8B 1.366(18) . ?
C7B C12B 1.430(17) . ?
C8B C9B 1.414(17) . ?
C8B C13B 1.514(17) . ?
C9B C10B 1.394(18) . ?
C9B H9B 0.9500 . ?
C10B C11B 1.341(18) . ?
C10B C14B 1.545(15) . ?
C11B C12B 1.385(17) . ?
C11B H11B 0.9500 . ?
C12B C15B 1.472(17) . ?
C13B H13D 0.9800 . ?
C13B H13E 0.9800 . ?
C13B H13F 0.9800 . ?
C14B H14D 0.9800 . ?
C14B H14E 0.9800 . ?
C14B H14F 0.9800 . ?
C15B H15D 0.9800 . ?
C15B H15E 0.9800 . ?
C15B H15F 0.9800 . ?
C16 C21 1.392(3) . ?
C16 C17 1.408(2) . ?
C17 C18 1.387(3) . ?
C17 C22 1.497(3) . ?
C18 C19 1.373(3) . ?
C18 H18 0.9500 . ?
C19 C20 1.389(3) . ?
C19 C23 1.510(3) . ?
C20 C21 1.390(3) . ?
C20 H20 0.9500 . ?
C21 C24 1.512(3) . ?
C22 H22A 0.9800 . ?
C22 H22B 0.9800 . ?
C22 H22C 0.9800 . ?
C23 H23A 0.9800 . ?
C23 H23B 0.9800 . ?
C23 H23C 0.9800 . ?
C24 H24A 0.9800 . ?
C24 H24B 0.9800 . ?
C24 H24C 0.9800 . ?
C25 N1 1.450(2) . ?
C25 C26 1.513(3) . ?
C25 H25A 0.9900 . ?
C25 H25B 0.9900 . ?
C26 H26A 0.9800 . ?
C26 H26B 0.9800 . ?
C26 H26C 0.9800 . ?
C27 N1 1.473(2) . ?
C27 C28 1.524(3) . ?
C27 H27A 0.9900 . ?
C27 H27B 0.9900 . ?
C28 H28A 0.9800 . ?
C28 H28B 0.9800 . ?
C28 H28C 0.9800 . ?
C29A N2 1.441(4) . ?
C29A C30A 1.529(8) . ?
C29A H29A 0.9900 . ?
C29A H29B 0.9900 . ?
C30A H30A 0.9800 . ?
C30A H30B 0.9800 . ?
C30A H30C 0.9800 . ?
C29B C30B 1.48(3) . ?
C29B N2 1.599(15) . ?
C29B H29C 0.9900 . ?
C29B H29D 0.9900 . ?
C30B H30D 0.9800 . ?
C30B H30E 0.9800 . ?
C30B H30F 0.9800 . ?
C31A C32A 1.498(9) . ?
C31A N2 1.537(5) . ?
C31A H31A 0.9900 . ?
C31A H31B 0.9900 . ?
C32A H32A 0.9800 . ?
C32A H32B 0.9800 . ?
C32A H32C 0.9800 . ?
C31B C32B 1.505(9) . ?
C31B N2 1.549(6) . ?
C31B H31C 0.9900 . ?
C31B H31D 0.9900 . ?
C32B H32D 0.9800 . ?
C32B H32E 0.9800 . ?
C32B H32F 0.9800 . ?
N1 P002 1.6701(17) . ?
N2 P002 1.6700(17) . ?
P002 Ag1 2.4038(6) . ?
Cl1 Ag1 2.5060(6) . ?
Cl1 Ag1 2.6120(6) 5_666 ?
Ag1 Cl1 2.6121(7) 5_666 ?

loop_
_geom_torsion_atom_site_label_1
_geom_torsion_atom_site_label_2
_geom_torsion_atom_site_label_3
_geom_torsion_atom_site_label_4
_geom_torsion
_geom_torsion_site_symmetry_1
_geom_torsion_site_symmetry_2
_geom_torsion_site_symmetry_3
_geom_torsion_site_symmetry_4
_geom_torsion_publ_flag
C6 C1 C2 C3 3.1(3) . . . . ?
P002 C1 C2 C3 -179.93(15) . . . . ?
C6 C1 C2 C7A -172.0(4) . . . . ?
P002 C1 C2 C7A 4.9(4) . . . . ?
C6 C1 C2 C7B 177.2(11) . . . . ?
P002 C1 C2 C7B -5.8(11) . . . . ?
C1 C2 C3 C4 0.5(3) . . . . ?
C7A C2 C3 C4 176.0(3) . . . . ?
C7B C2 C3 C4 -174.1(10) . . . . ?
C2 C3 C4 C5 -2.9(3) . . . . ?
C3 C4 C5 C6 1.5(3) . . . . ?
C4 C5 C6 C1 2.2(3) . . . . ?
C4 C5 C6 C16 -174.54(19) . . . . ?
C2 C1 C6 C5 -4.4(2) . . . . ?
P002 C1 C6 C5 179.06(14) . . . . ?
C2 C1 C6 C16 171.82(16) . . . . ?
P002 C1 C6 C16 -4.7(3) . . . . ?
C3 C2 C7A C8A -96.7(8) . . . . ?
C1 C2 C7A C8A 78.7(9) . . . . ?
C3 C2 C7A C12A 75.1(9) . . . . ?
C1 C2 C7A C12A -109.5(8) . . . . ?
C12A C7A C8A C9A 9.1(13) . . . . ?
C2 C7A C8A C9A -179.0(7) . . . . ?
C12A C7A C8A C13A -164.7(9) . . . . ?
C2 C7A C8A C13A 7.2(13) . . . . ?
C7A C8A C9A C10A -2.8(12) . . . . ?
C13A C8A C9A C10A 171.1(7) . . . . ?
C8A C9A C10A C11A -2.3(10) . . . . ?
C8A C9A C10A C14A 177.4(8) . . . . ?
C9A C10A C11A C12A 1.1(11) . . . . ?
C14A C10A C11A C12A -178.6(8) . . . . ?
C10A C11A C12A C7A 5.2(13) . . . . ?
C10A C11A C12A C15A -173.7(8) . . . . ?
C8A C7A C12A C11A -10.3(14) . . . . ?
C2 C7A C12A C11A 177.8(8) . . . . ?
C8A C7A C12A C15A 168.4(10) . . . . ?
C2 C7A C12A C15A -3.4(14) . . . . ?
C3 C2 C7B C8B 77(3) . . . . ?
C1 C2 C7B C8B -98(3) . . . . ?
C3 C2 C7B C12B -101(3) . . . . ?
C1 C2 C7B C12B 84(3) . . . . ?
C12B C7B C8B C9B 1(5) . . . . ?
C2 C7B C8B C9B -176(3) . . . . ?
C12B C7B C8B C13B 169(4) . . . . ?
C2 C7B C8B C13B -9(6) . . . . ?
C7B C8B C9B C10B -10(5) . . . . ?
C13B C8B C9B C10B -179(3) . . . . ?
C8B C9B C10B C11B 12(5) . . . . ?
C8B C9B C10B C14B -178(3) . . . . ?
C9B C10B C11B C12B -5(5) . . . . ?
C14B C10B C11B C12B -174(3) . . . . ?
C10B C11B C12B C7B -3(5) . . . . ?
C10B C11B C12B C15B 179(3) . . . . ?
C8B C7B C12B C11B 5(5) . . . . ?
C2 C7B C12B C11B -177(3) . . . . ?
C8B C7B C12B C15B -177(3) . . . . ?
C2 C7B C12B C15B 1(4) . . . . ?
C5 C6 C16 C21 -71.6(2) . . . . ?
C1 C6 C16 C21 112.0(2) . . . . ?
C5 C6 C16 C17 97.8(2) . . . . ?
C1 C6 C16 C17 -78.6(2) . . . . ?
C21 C16 C17 C18 -3.5(3) . . . . ?
C6 C16 C17 C18 -173.05(17) . . . . ?
C21 C16 C17 C22 172.06(17) . . . . ?
C6 C16 C17 C22 2.6(3) . . . . ?
C16 C17 C18 C19 2.5(3) . . . . ?
C22 C17 C18 C19 -173.19(19) . . . . ?
C17 C18 C19 C20 -0.2(3) . . . . ?
C17 C18 C19 C23 178.5(2) . . . . ?
C18 C19 C20 C21 -1.1(3) . . . . ?
C23 C19 C20 C21 -179.8(2) . . . . ?
C19 C20 C21 C16 0.0(3) . . . . ?
C19 C20 C21 C24 179.5(2) . . . . ?
C17 C16 C21 C20 2.3(3) . . . . ?
C6 C16 C21 C20 171.75(18) . . . . ?
C17 C16 C21 C24 -177.11(19) . . . . ?
C6 C16 C21 C24 -7.7(3) . . . . ?
C26 C25 N1 C27 71.2(3) . . . . ?
C26 C25 N1 P002 -105.6(2) . . . . ?
C28 C27 N1 C25 -83.2(2) . . . . ?
C28 C27 N1 P002 93.7(2) . . . . ?
C30A C29A N2 C31A -38.9(7) . . . . ?
C30A C29A N2 P002 122.1(4) . . . . ?
C32A C31A N2 C29A -83.2(5) . . . . ?
C32A C31A N2 P002 113.1(3) . . . . ?
C32B C31B N2 C29B 86.0(12) . . . . ?
C32B C31B N2 P002 -94.0(4) . . . . ?
C30B C29B N2 C31B 10(3) . . . . ?
C30B C29B N2 P002 -170.1(18) . . . . ?
C29A N2 P002 N1 -91.8(4) . . . . ?
C31A N2 P002 N1 70.3(3) . . . . ?
C31B N2 P002 N1 119.4(3) . . . . ?
C29B N2 P002 N1 -60.6(12) . . . . ?
C29A N2 P002 C1 25.6(4) . . . . ?
C31A N2 P002 C1 -172.4(3) . . . . ?
C31B N2 P002 C1 -123.3(3) . . . . ?
C29B N2 P002 C1 56.8(12) . . . . ?
C29A N2 P002 Ag1 155.0(4) . . . . ?
C31A N2 P002 Ag1 -43.0(3) . . . . ?
C31B N2 P002 Ag1 6.1(3) . . . . ?
C29B N2 P002 Ag1 -173.8(12) . . . . ?
C25 N1 P002 N2 36.46(18) . . . . ?
C27 N1 P002 N2 -140.25(15) . . . . ?
C25 N1 P002 C1 -74.52(17) . . . . ?
C27 N1 P002 C1 108.77(15) . . . . ?
C25 N1 P002 Ag1 154.20(14) . . . . ?
C27 N1 P002 Ag1 -22.51(15) . . . . ?
C6 C1 P002 N2 -108.82(16) . . . . ?
C2 C1 P002 N2 74.56(15) . . . . ?
C6 C1 P002 N1 6.13(17) . . . . ?
C2 C1 P002 N1 -170.49(13) . . . . ?
C6 C1 P002 Ag1 128.23(14) . . . . ?
C2 C1 P002 Ag1 -48.38(15) . . . . ?
